data_7025488
loop_
_publ_author_name
'Hu, Minggang'
'Wang, Mei'
'Zhu, Hongjun'
'Zhang, Lu'
'Zhang, Hui'
'Sun, Licheng'

_publ_section_title
;
 Preparation and structures of enantiomeric dinuclear zirconium and
 hafnium complexes containing two homochiral N atoms, and their catalytic
 property for polymerization of rac-lactide.
;
_journal_issue 18
_journal_name_full 'Dalton transactions (Cambridge, England : 2003)'
_journal_page_first 4440
_journal_page_last 4446
_journal_paper_doi 10.1039/c001148g
_journal_volume 39
_journal_year 2010
_chemical_formula_sum 'C63 H83 Cl3 N4 O8 Zr2'
_chemical_formula_weight 1313.12
_chemical_name_systematic
;
?
;
_space_group_IT_number 19
_symmetry_cell_setting orthorhombic
_symmetry_space_group_name_Hall 'P 2ac 2ab'
_symmetry_space_group_name_H-M 'P 21 21 21'
_atom_sites_solution_hydrogens geom
_atom_sites_solution_primary direct
_atom_sites_solution_secondary difmap
_audit_creation_method SHELXL-97
_cell_angle_alpha 90.00
_cell_angle_beta 90.00
_cell_angle_gamma 90.00
_cell_formula_units_Z 4
_cell_length_a 14.6214(13)
_cell_length_b 15.8246(14)
_cell_length_c 27.544(3)
_cell_measurement_temperature 298(2)
_cell_volume 6373.1(11)
_computing_structure_refinement 'SHELXL-97 (Sheldrick, 1997)'
_computing_structure_solution 'SHELXS-97 (Sheldrick, 1990)'
_diffrn_ambient_temperature 298(2)
_diffrn_measured_fraction_theta_full 0.999
_diffrn_measured_fraction_theta_max 0.999
_diffrn_radiation_monochromator graphite
_diffrn_radiation_source 'fine-focus sealed tube'
_diffrn_radiation_type MoK\a
_diffrn_radiation_wavelength 0.71073
_diffrn_reflns_av_R_equivalents 0.0623
_diffrn_reflns_av_sigmaI/netI 0.0860
_diffrn_reflns_limit_h_max 18
_diffrn_reflns_limit_h_min -17
_diffrn_reflns_limit_k_max 19
_diffrn_reflns_limit_k_min -17
_diffrn_reflns_limit_l_max 30
_diffrn_reflns_limit_l_min -34
_diffrn_reflns_number 35696
_diffrn_reflns_theta_full 26.04
_diffrn_reflns_theta_max 26.04
_diffrn_reflns_theta_min 1.48
_exptl_absorpt_coefficient_mu 0.508
_exptl_absorpt_correction_T_max 0.781
_exptl_absorpt_correction_T_min 0.656
_exptl_absorpt_correction_type empirical
_exptl_crystal_density_diffrn 1.369
_exptl_crystal_density_method 'not measured'
_exptl_crystal_F_000 2736
_exptl_crystal_size_max 0.35
_exptl_crystal_size_mid 0.26
_exptl_crystal_size_min 0.15
_refine_diff_density_max 0.613
_refine_diff_density_min -0.478
_refine_diff_density_rms 0.069
_refine_ls_abs_structure_details 'Flack H D (1983), Acta Cryst. A39, 876-881'
_refine_ls_abs_structure_Flack -0.07(3)
_refine_ls_extinction_method none
_refine_ls_goodness_of_fit_ref 0.921
_refine_ls_hydrogen_treatment constr
_refine_ls_matrix_type full
_refine_ls_number_parameters 661
_refine_ls_number_reflns 12536
_refine_ls_number_restraints 0
_refine_ls_restrained_S_all 0.921
_refine_ls_R_factor_all 0.0575
_refine_ls_R_factor_gt 0.0423
_refine_ls_shift/su_max 0.002
_refine_ls_shift/su_mean 0.000
_refine_ls_structure_factor_coef Fsqd
_refine_ls_weighting_details 'calc w=1/[\s^2^(Fo^2^)+(0.0307P)^2^+0.0000P] where P=(Fo^2^+2Fc^2^)/3'
_refine_ls_weighting_scheme calc
_refine_ls_wR_factor_gt 0.0799
_refine_ls_wR_factor_ref 0.0844
_reflns_number_gt 9990
_reflns_number_total 12536
_reflns_threshold_expression >2sigma(I)
_cod_data_source_file c001148g.txt
_cod_data_source_block N(R)N(R)-2
_cod_depositor_comments
;
The following automatic conversions were performed:

'_symmetry_cell_setting' value 'Orthorhombic' changed to
'orthorhombic' according to
/home/saulius/struct/CIF-dictionaries/cif_core.dic dictionary named
'cif_core.dic' version 2.4.2 from 2011-04-26.

Automatic conversion script
Id: cif_fix_values 1891 2012-01-12 08:04:46Z andrius 
;
_cod_original_cell_volume 6373.0(10)
_cod_original_sg_symbol_H-M P2(1)2(1)2(1)
_cod_database_code 7025488

loop_
_symmetry_equiv_pos_as_xyz
'x, y, z'
'-x+1/2, -y, z+1/2'
'-x, y+1/2, -z+1/2'
'x+1/2, -y+1/2, -z'

loop_
_atom_site_label
_atom_site_type_symbol
_atom_site_fract_x
_atom_site_fract_y
_atom_site_fract_z
_atom_site_U_iso_or_equiv
_atom_site_adp_type
_atom_site_occupancy
_atom_site_symmetry_multiplicity
_atom_site_calc_flag
_atom_site_refinement_flags
Zr2 Zr 0.96096(2) 0.64278(2) 0.934865(13) 0.02067(9) Uani 1 1 d .
Zr1 Zr 0.95129(2) 0.43883(2) 0.994473(13) 0.02250(10) Uani 1 1 d .
Cl1 Cl 0.96323(8) 0.33350(6) 0.92945(4) 0.0364(3) Uani 1 1 d .
Cl3 Cl 0.97223(7) 0.73620(7) 1.00820(4) 0.0335(3) Uani 1 1 d .
Cl2 Cl 1.11089(7) 0.40017(7) 1.02036(4) 0.0377(3) Uani 1 1 d .
O3 O 0.82760(16) 0.67635(17) 0.93160(10) 0.0274(7) Uani 1 1 d .
O5 O 1.02814(16) 0.55255(16) 0.98002(9) 0.0260(6) Uani 1 1 d .
H5B H 1.0864 0.5616 0.9926 0.031 Uiso 1 1 calc R
O1 O 0.88949(16) 0.51947(16) 0.93972(9) 0.0238(6) Uani 1 1 d .
N4 N 1.1079(2) 0.7052(2) 0.92707(12) 0.0226(8) Uani 1 1 d .
O4 O 0.99679(16) 0.60103(16) 0.86884(9) 0.0219(6) Uani 1 1 d .
N3 N 0.9507(2) 0.77564(19) 0.89015(11) 0.0225(7) Uani 1 1 d .
C28 C 0.8615(3) 0.8126(3) 0.90177(15) 0.0253(10) Uani 1 1 d .
C46 C 1.0481(3) 0.6298(2) 0.83160(13) 0.0211(8) Uani 1 1 d .
C35 C 1.1146(3) 0.7858(3) 0.91177(15) 0.0241(10) Uani 1 1 d .
C6 C 0.7588(2) 0.4339(3) 0.93758(14) 0.0234(9) Uani 1 1 d .
C36 C 1.1979(3) 0.8269(3) 0.90746(16) 0.0330(11) Uani 1 1 d .
H36A H 1.2009 0.8820 0.8958 0.040 Uiso 1 1 calc R
C34 C 1.0269(2) 0.8331(2) 0.90375(15) 0.0268(10) Uani 1 1 d .
H34A H 1.0108 0.8632 0.9332 0.032 Uiso 1 1 calc R
H34B H 1.0357 0.8745 0.8782 0.032 Uiso 1 1 calc R
N1 N 0.7876(2) 0.4103(2) 0.98679(12) 0.0230(8) Uani 1 1 d .
C33 C 0.8000(3) 0.7560(3) 0.92329(15) 0.0277(11) Uani 1 1 d .
O2 O 0.90941(16) 0.49068(17) 1.05670(9) 0.0232(6) Uani 1 1 d .
C14 C 0.7554(2) 0.4573(2) 1.07354(14) 0.0216(9) Uani 1 1 d .
C2 C 0.7914(3) 0.5214(3) 0.86935(15) 0.0282(10) Uani 1 1 d .
H2A H 0.8289 0.5603 0.8537 0.034 Uiso 1 1 calc R
C19 C 0.8433(3) 0.4762(3) 1.09096(15) 0.0244(10) Uani 1 1 d .
C4 C 0.6573(3) 0.4338(3) 0.86988(15) 0.0338(11) Uani 1 1 d .
H4A H 0.6046 0.4142 0.8547 0.041 Uiso 1 1 calc R
N2 N 0.9099(2) 0.3140(2) 1.04033(12) 0.0287(9) Uani 1 1 d .
C44 C 1.1646(3) 0.6178(3) 0.77118(14) 0.0250(10) Uani 1 1 d .
H44A H 1.2085 0.5855 0.7553 0.030 Uiso 1 1 calc R
C49 C 1.0341(3) 0.4397(3) 0.81169(15) 0.0366(10) Uani 1 1 d .
H49A H 1.0409 0.3808 0.8192 0.055 Uiso 1 1 calc R
H49B H 1.0159 0.4459 0.7784 0.055 Uiso 1 1 calc R
H49C H 0.9883 0.4640 0.8324 0.055 Uiso 1 1 calc R
C5 C 0.6801(3) 0.4047(3) 0.91580(15) 0.0272(10) Uani 1 1 d .
H5A H 0.6428 0.3660 0.9317 0.033 Uiso 1 1 calc R
C7 C 0.7654(3) 0.3206(3) 0.99721(16) 0.0308(10) Uani 1 1 d .
H7A H 0.7734 0.2876 0.9678 0.037 Uiso 1 1 calc R
H7B H 0.7018 0.3165 1.0068 0.037 Uiso 1 1 calc R
C41 C 1.0337(3) 0.7131(2) 0.81644(13) 0.0225(9) Uani 1 1 d .
C43 C 1.1545(3) 0.7007(3) 0.75707(14) 0.0249(10) Uani 1 1 d .
C39 C 1.1858(2) 0.6650(3) 0.93760(15) 0.0261(9) Uani 1 1 d .
H39A H 1.1828 0.6085 0.9468 0.031 Uiso 1 1 calc R
C45 C 1.1136(3) 0.5789(2) 0.80773(14) 0.0214(9) Uani 1 1 d .
C12 C 0.9648(3) 0.2759(3) 1.07232(16) 0.0376(11) Uani 1 1 d .
H12A H 1.0241 0.2962 1.0760 0.045 Uiso 1 1 calc R
C40 C 0.9513(3) 0.7586(2) 0.83648(14) 0.0255(9) Uani 1 1 d .
H40A H 0.9458 0.8123 0.8197 0.031 Uiso 1 1 calc R
H40B H 0.8974 0.7257 0.8286 0.031 Uiso 1 1 calc R
C3 C 0.7125(3) 0.4918(3) 0.84670(15) 0.0279(10) Uani 1 1 d .
H3A H 0.6970 0.5112 0.8159 0.033 Uiso 1 1 calc R
C42 C 1.0859(3) 0.7475(3) 0.78028(15) 0.0269(10) Uani 1 1 d .
H42A H 1.0757 0.8032 0.7709 0.032 Uiso 1 1 calc R
C13 C 0.7360(2) 0.4680(3) 1.02013(14) 0.0267(10) Uani 1 1 d .
H13A H 0.6710 0.4593 1.0148 0.032 Uiso 1 1 calc R
H13B H 0.7498 0.5259 1.0112 0.032 Uiso 1 1 calc R
C1 C 0.8134(3) 0.4927(3) 0.91481(14) 0.0220(9) Uani 1 1 d .
C47 C 1.1244(3) 0.4846(3) 0.81973(15) 0.0270(10) Uani 1 1 d .
C8 C 0.8240(3) 0.2844(3) 1.03642(15) 0.0280(10) Uani 1 1 d .
C15 C 0.6866(3) 0.4351(3) 1.10543(14) 0.0240(9) Uani 1 1 d .
H15A H 0.6293 0.4208 1.0933 0.029 Uiso 1 1 calc R
C9 C 0.7911(3) 0.2179(3) 1.06474(17) 0.0392(12) Uani 1 1 d .
H9A H 0.7308 0.1999 1.0618 0.047 Uiso 1 1 calc R
C37 C 1.2753(3) 0.7850(3) 0.92070(17) 0.0420(14) Uani 1 1 d .
H37A H 1.3316 0.8123 0.9196 0.050 Uiso 1 1 calc R
C48 C 1.1947(3) 0.4412(3) 0.78709(17) 0.0441(12) Uani 1 1 d .
H48A H 1.1993 0.3827 0.7958 0.066 Uiso 1 1 calc R
H48B H 1.2532 0.4679 0.7912 0.066 Uiso 1 1 calc R
H48C H 1.1758 0.4460 0.7538 0.066 Uiso 1 1 calc R
C32 C 0.7120(3) 0.7850(3) 0.93361(16) 0.0382(12) Uani 1 1 d .
H32A H 0.6698 0.7487 0.9479 0.046 Uiso 1 1 calc R
C38 C 1.2701(3) 0.7030(3) 0.93553(18) 0.0367(12) Uani 1 1 d .
H38A H 1.3226 0.6734 0.9441 0.044 Uiso 1 1 calc R
C31 C 0.6873(3) 0.8667(3) 0.92286(16) 0.0404(13) Uani 1 1 d .
H31A H 0.6285 0.8851 0.9302 0.048 Uiso 1 1 calc R
C10 C 0.8496(3) 0.1793(3) 1.09702(17) 0.0433(13) Uani 1 1 d .
H10A H 0.8300 0.1347 1.1164 0.052 Uiso 1 1 calc R
C29 C 0.8365(3) 0.8942(3) 0.89070(15) 0.0322(11) Uani 1 1 d .
H29A H 0.8780 0.9307 0.8761 0.039 Uiso 1 1 calc R
C16 C 0.7012(3) 0.4337(3) 1.15542(14) 0.0250(9) Uani 1 1 d .
C24 C 0.9519(3) 0.5123(3) 1.16202(14) 0.0294(9) Uani 1 1 d .
C27 C 1.0305(3) 0.4545(3) 1.14678(15) 0.0405(12) Uani 1 1 d .
H27A H 1.0868 0.4753 1.1602 0.061 Uiso 1 1 calc R
H27B H 1.0348 0.4534 1.1120 0.061 Uiso 1 1 calc R
H27C H 1.0194 0.3983 1.1586 0.061 Uiso 1 1 calc R
C18 C 0.8600(3) 0.4804(3) 1.14101(14) 0.0230(9) Uani 1 1 d .
C21 C 0.5376(3) 0.4521(3) 1.17941(15) 0.0476(13) Uani 1 1 d .
H21A H 0.5475 0.5113 1.1848 0.071 Uiso 1 1 calc R
H21B H 0.4903 0.4322 1.2007 0.071 Uiso 1 1 calc R
H21C H 0.5196 0.4432 1.1463 0.071 Uiso 1 1 calc R
C20 C 0.6249(3) 0.4043(3) 1.18949(15) 0.0286(10) Uani 1 1 d .
C26 C 0.9514(3) 0.5162(3) 1.21813(15) 0.0448(12) Uani 1 1 d .
H26A H 1.0096 0.5363 1.2294 0.067 Uiso 1 1 calc R
H26B H 0.9403 0.4608 1.2310 0.067 Uiso 1 1 calc R
H26C H 0.9041 0.5540 1.2288 0.067 Uiso 1 1 calc R
C25 C 0.9698(3) 0.6020(3) 1.14370(16) 0.0401(12) Uani 1 1 d .
H25A H 1.0267 0.6221 1.1566 0.060 Uiso 1 1 calc R
H25B H 0.9211 0.6385 1.1541 0.060 Uiso 1 1 calc R
H25C H 0.9727 0.6018 1.1089 0.060 Uiso 1 1 calc R
C17 C 0.7869(3) 0.4578(3) 1.17176(14) 0.0271(10) Uani 1 1 d .
H17A H 0.7969 0.4591 1.2051 0.033 Uiso 1 1 calc R
C50 C 1.1550(3) 0.4715(3) 0.87192(15) 0.0356(11) Uani 1 1 d .
H50A H 1.1612 0.4121 0.8783 0.053 Uiso 1 1 calc R
H50B H 1.1104 0.4952 0.8935 0.053 Uiso 1 1 calc R
H50C H 1.2129 0.4989 0.8769 0.053 Uiso 1 1 calc R
C51 C 1.2149(3) 0.7420(3) 0.71833(16) 0.0336(11) Uani 1 1 d .
C53 C 1.1594(3) 0.7861(4) 0.68088(19) 0.0623(17) Uani 1 1 d .
H53A H 1.1208 0.7460 0.6647 0.094 Uiso 1 1 calc R
H53B H 1.1993 0.8123 0.6577 0.094 Uiso 1 1 calc R
H53C H 1.1223 0.8285 0.6961 0.094 Uiso 1 1 calc R
C30 C 0.7477(3) 0.9215(3) 0.90162(16) 0.0396(12) Uani 1 1 d .
H30A H 0.7299 0.9765 0.8945 0.048 Uiso 1 1 calc R
C22 C 0.6077(4) 0.3092(3) 1.18060(18) 0.0519(15) Uani 1 1 d .
H22A H 0.5600 0.2898 1.2017 0.078 Uiso 1 1 calc R
H22B H 0.6628 0.2782 1.1871 0.078 Uiso 1 1 calc R
H22C H 0.5898 0.3006 1.1474 0.078 Uiso 1 1 calc R
C11 C 0.9380(3) 0.2087(3) 1.09976(17) 0.0440(13) Uani 1 1 d .
H11A H 0.9796 0.1826 1.1204 0.053 Uiso 1 1 calc R
C23 C 0.6485(3) 0.4181(3) 1.24272(15) 0.0410(13) Uani 1 1 d .
H23A H 0.6592 0.4772 1.2484 0.062 Uiso 1 1 calc R
H23B H 0.7026 0.3867 1.2507 0.062 Uiso 1 1 calc R
H23C H 0.5986 0.3993 1.2626 0.062 Uiso 1 1 calc R
C52 C 1.2758(4) 0.8088(4) 0.7434(2) 0.075(2) Uani 1 1 d .
H52A H 1.3143 0.8355 0.7196 0.112 Uiso 1 1 calc R
H52B H 1.3132 0.7820 0.7675 0.112 Uiso 1 1 calc R
H52C H 1.2378 0.8507 0.7586 0.112 Uiso 1 1 calc R
C54 C 1.2789(4) 0.6797(4) 0.6938(2) 0.090(2) Uani 1 1 d .
H54A H 1.2436 0.6369 0.6777 0.134 Uiso 1 1 calc R
H54B H 1.3176 0.6539 0.7177 0.134 Uiso 1 1 calc R
H54C H 1.3159 0.7089 0.6704 0.134 Uiso 1 1 calc R
C56 C 0.9222(4) 1.0460(4) 0.9742(2) 0.0628(16) Uiso 1 1 d .
O7 O 0.9300(3) 0.0010(3) 1.13676(16) 0.0981(15) Uiso 1 1 d .
O6 O 0.9990(3) 1.0221(3) 0.96366(17) 0.1037(16) Uiso 1 1 d .
C59 C 0.9496(4) -0.0725(4) 1.1398(2) 0.0671(16) Uiso 1 1 d .
O8 O 0.8866(4) 0.3317(4) 1.2827(2) 0.138(2) Uiso 1 1 d .
C55 C 0.8778(4) 1.1158(4) 0.9477(2) 0.0688(17) Uiso 1 1 d .
H55A H 0.9218 1.1427 0.9269 0.103 Uiso 1 1 calc R
H55B H 0.8542 1.1562 0.9704 0.103 Uiso 1 1 calc R
H55C H 0.8286 1.0938 0.9284 0.103 Uiso 1 1 calc R
C57 C 0.8681(3) 0.9947(4) 1.0087(2) 0.0678(16) Uiso 1 1 d .
H57A H 0.9065 0.9522 1.0229 0.102 Uiso 1 1 calc R
H57B H 0.8185 0.9681 0.9917 0.102 Uiso 1 1 calc R
H57C H 0.8442 1.0305 1.0338 0.102 Uiso 1 1 calc R
C60 C 1.0202(4) -0.1112(4) 1.1066(2) 0.085(2) Uiso 1 1 d .
H60A H 1.0432 -0.0687 1.0849 0.128 Uiso 1 1 calc R
H60B H 0.9927 -0.1560 1.0882 0.128 Uiso 1 1 calc R
H60C H 1.0696 -0.1334 1.1257 0.128 Uiso 1 1 calc R
C62 C 0.8656(4) 0.2611(5) 1.2686(2) 0.0736(18) Uiso 1 1 d .
C61 C 0.8023(4) 0.2124(4) 1.2951(2) 0.0723(18) Uiso 1 1 d .
H61A H 0.7776 0.2457 1.3211 0.108 Uiso 1 1 calc R
H61B H 0.8325 0.1636 1.3082 0.108 Uiso 1 1 calc R
H61C H 0.7537 0.1947 1.2740 0.108 Uiso 1 1 calc R
C58 C 0.9052(4) -0.1257(4) 1.1761(2) 0.100(2) Uiso 1 1 d .
H58A H 0.8623 -0.0925 1.1943 0.150 Uiso 1 1 calc R
H58B H 0.9505 -0.1486 1.1976 0.150 Uiso 1 1 calc R
H58C H 0.8735 -0.1711 1.1602 0.150 Uiso 1 1 calc R
C63 C 0.9145(5) 0.2277(5) 1.2268(3) 0.130(3) Uiso 1 1 d .
H63A H 0.9541 0.2704 1.2139 0.195 Uiso 1 1 calc R
H63B H 0.8713 0.2108 1.2024 0.195 Uiso 1 1 calc R
H63C H 0.9502 0.1797 1.2366 0.195 Uiso 1 1 calc R

loop_
_atom_site_aniso_label
_atom_site_aniso_U_11
_atom_site_aniso_U_22
_atom_site_aniso_U_33
_atom_site_aniso_U_23
_atom_site_aniso_U_13
_atom_site_aniso_U_12
Zr2 0.01750(18) 0.0219(2) 0.0226(2) 0.00029(17) 0.00178(18) -0.00177(18)
Zr1 0.02001(18) 0.0237(2) 0.0238(2) 0.00275(17) 0.00366(18) -0.00156(18)
Cl1 0.0435(6) 0.0303(6) 0.0354(6) -0.0052(5) 0.0091(6) -0.0023(5)
Cl3 0.0288(5) 0.0403(6) 0.0313(6) -0.0104(5) 0.0033(5) -0.0022(5)
Cl2 0.0231(5) 0.0424(7) 0.0476(8) 0.0095(5) 0.0031(5) 0.0034(5)
O3 0.0180(14) 0.0306(18) 0.0336(18) -0.0025(15) 0.0038(13) 0.0001(12)
O5 0.0164(13) 0.0297(16) 0.0320(16) 0.0064(13) -0.0013(11) -0.0076(13)
O1 0.0223(13) 0.0277(16) 0.0215(15) 0.0042(13) -0.0003(12) -0.0065(12)
N4 0.0190(17) 0.026(2) 0.023(2) 0.0006(16) -0.0002(15) 0.0015(15)
O4 0.0249(14) 0.0198(15) 0.0209(15) 0.0010(12) 0.0018(12) -0.0014(12)
N3 0.0179(16) 0.0215(18) 0.0283(19) 0.0002(14) -0.0027(16) 0.0019(16)
C28 0.021(2) 0.027(3) 0.029(3) -0.006(2) -0.0008(19) 0.0052(19)
C46 0.0188(19) 0.021(2) 0.023(2) -0.0028(16) 0.0004(18) -0.0036(19)
C35 0.021(2) 0.023(3) 0.029(3) -0.0004(19) 0.0000(18) -0.0022(18)
C6 0.028(2) 0.025(2) 0.017(2) 0.001(2) 0.0017(18) 0.0017(19)
C36 0.027(2) 0.025(3) 0.046(3) 0.008(2) -0.004(2) -0.010(2)
C34 0.024(2) 0.023(2) 0.033(2) -0.0025(18) -0.0008(18) 0.0020(19)
N1 0.0273(18) 0.020(2) 0.022(2) 0.0012(15) 0.0024(15) -0.0029(14)
C33 0.020(2) 0.035(3) 0.029(3) -0.007(2) -0.0029(18) 0.001(2)
O2 0.0217(13) 0.0269(16) 0.0209(15) 0.0040(13) 0.0038(12) -0.0027(12)
C14 0.022(2) 0.019(2) 0.023(2) -0.0002(17) -0.0024(17) 0.0015(17)
C2 0.029(2) 0.028(3) 0.028(3) 0.001(2) 0.0021(19) -0.006(2)
C19 0.026(2) 0.018(2) 0.029(3) 0.0022(18) 0.0034(18) 0.0010(18)
C4 0.025(2) 0.044(3) 0.032(3) -0.004(2) -0.0001(19) -0.007(2)
N2 0.028(2) 0.024(2) 0.034(2) 0.0011(17) 0.0062(16) 0.0009(16)
C44 0.023(2) 0.027(3) 0.025(2) 0.0007(19) 0.0010(18) 0.0062(19)
C49 0.045(3) 0.021(2) 0.044(3) -0.003(2) -0.004(2) -0.003(2)
C5 0.020(2) 0.031(3) 0.031(3) 0.0010(19) 0.0039(18) -0.0090(19)
C7 0.032(2) 0.028(3) 0.033(3) 0.004(2) 0.000(2) -0.0079(19)
C41 0.025(2) 0.023(2) 0.019(2) 0.0011(16) -0.0011(18) 0.0003(19)
C43 0.020(2) 0.032(3) 0.023(2) 0.0050(19) 0.0037(18) -0.0016(19)
C39 0.024(2) 0.024(2) 0.031(3) 0.003(2) 0.002(2) 0.0015(18)
C45 0.021(2) 0.019(2) 0.025(2) 0.0026(18) -0.0023(17) 0.0021(17)
C12 0.029(2) 0.038(3) 0.046(3) 0.005(2) 0.001(2) 0.005(2)
C40 0.027(2) 0.018(2) 0.032(2) 0.0033(17) -0.002(2) 0.005(2)
C3 0.029(2) 0.033(3) 0.022(2) 0.002(2) -0.0028(18) 0.000(2)
C42 0.029(2) 0.019(2) 0.032(3) 0.0016(19) -0.0031(19) 0.0007(19)
C13 0.016(2) 0.035(3) 0.029(3) 0.000(2) 0.0009(17) -0.0029(18)
C1 0.022(2) 0.024(2) 0.020(2) -0.0027(18) -0.0008(17) -0.0005(18)
C47 0.025(2) 0.016(2) 0.040(3) 0.003(2) 0.0084(19) 0.0033(19)
C8 0.033(2) 0.023(3) 0.028(3) 0.003(2) 0.005(2) -0.002(2)
C15 0.021(2) 0.025(2) 0.025(2) -0.003(2) -0.0003(17) -0.0014(19)
C9 0.037(3) 0.039(3) 0.041(3) 0.008(3) -0.001(2) -0.011(2)
C37 0.024(2) 0.046(3) 0.056(4) 0.014(3) -0.009(2) -0.015(2)
C48 0.054(3) 0.027(3) 0.051(3) 0.005(2) 0.021(2) 0.010(2)
C32 0.022(2) 0.060(3) 0.032(3) -0.007(3) -0.001(2) 0.003(2)
C38 0.019(2) 0.038(3) 0.053(3) 0.009(3) -0.008(2) -0.001(2)
C31 0.024(2) 0.056(4) 0.042(3) -0.017(3) -0.008(2) 0.017(2)
C10 0.048(3) 0.031(3) 0.051(3) 0.019(2) -0.001(3) -0.007(2)
C29 0.030(2) 0.031(3) 0.035(3) -0.004(2) 0.006(2) 0.007(2)
C16 0.025(2) 0.022(2) 0.027(2) 0.004(2) 0.0037(18) -0.001(2)
C24 0.025(2) 0.037(3) 0.027(2) 0.0024(19) -0.002(2) -0.001(2)
C27 0.026(2) 0.057(3) 0.039(3) 0.002(2) -0.007(2) 0.003(2)
C18 0.025(2) 0.021(2) 0.022(2) 0.0033(18) 0.0018(18) 0.0013(19)
C21 0.032(3) 0.077(4) 0.033(3) 0.009(2) 0.007(2) 0.004(3)
C20 0.031(2) 0.031(3) 0.024(3) 0.0043(19) 0.0045(19) -0.002(2)
C26 0.036(3) 0.061(3) 0.037(3) 0.004(2) -0.007(2) -0.009(3)
C25 0.035(3) 0.046(3) 0.039(3) 0.006(2) -0.007(2) -0.011(2)
C17 0.033(2) 0.031(3) 0.017(2) 0.0028(18) 0.0036(18) 0.000(2)
C50 0.033(3) 0.025(3) 0.049(3) 0.011(2) -0.004(2) 0.004(2)
C51 0.033(3) 0.032(3) 0.036(3) 0.014(2) 0.006(2) 0.002(2)
C53 0.041(3) 0.090(5) 0.056(4) 0.036(3) 0.006(3) -0.006(3)
C30 0.040(3) 0.035(3) 0.044(3) -0.010(2) -0.007(2) 0.016(2)
C22 0.061(3) 0.040(3) 0.055(4) -0.005(3) 0.028(3) -0.020(3)
C11 0.046(3) 0.037(3) 0.049(3) 0.020(2) 0.003(2) 0.001(2)
C23 0.035(3) 0.057(4) 0.030(3) 0.008(2) 0.010(2) -0.004(2)
C52 0.073(4) 0.088(5) 0.064(4) 0.028(4) -0.004(3) -0.042(4)
C54 0.107(5) 0.073(5) 0.089(5) 0.029(4) 0.073(4) 0.029(4)

loop_
_atom_type_symbol
_atom_type_description
_atom_type_scat_dispersion_real
_atom_type_scat_dispersion_imag
_atom_type_scat_source
C C 0.0033 0.0016 'International Tables Vol C Tables 4.2.6.8 and 6.1.1.4'
H H 0.0000 0.0000 'International Tables Vol C Tables 4.2.6.8 and 6.1.1.4'
N N 0.0061 0.0033 'International Tables Vol C Tables 4.2.6.8 and 6.1.1.4'
O O 0.0106 0.0060 'International Tables Vol C Tables 4.2.6.8 and 6.1.1.4'
Cl Cl 0.1484 0.1585 'International Tables Vol C Tables 4.2.6.8 and 6.1.1.4'
Zr Zr -2.9673 0.5597 'International Tables Vol C Tables 4.2.6.8 and 6.1.1.4'

loop_
_geom_angle_atom_site_label_1
_geom_angle_atom_site_label_2
_geom_angle_atom_site_label_3
_geom_angle
O4 Zr2 O3 107.34(11)
O4 Zr2 O5 100.84(10)
O3 Zr2 O5 130.21(10)
O4 Zr2 O1 83.56(10)
O3 Zr2 O1 77.26(10)
O5 Zr2 O1 65.97(9)
O4 Zr2 N4 79.54(11)
O3 Zr2 N4 139.38(11)
O5 Zr2 N4 85.09(10)
O1 Zr2 N4 142.92(10)
O4 Zr2 N3 80.93(10)
O3 Zr2 N3 72.07(11)
O5 Zr2 N3 154.02(10)
O1 Zr2 N3 139.40(10)
N4 Zr2 N3 69.63(11)
O4 Zr2 Cl3 155.18(8)
O3 Zr2 Cl3 86.81(8)
O5 Zr2 Cl3 83.95(7)
O1 Zr2 Cl3 120.06(7)
N4 Zr2 Cl3 76.61(8)
N3 Zr2 Cl3 84.42(8)
O4 Zr2 Zr1 97.33(7)
O3 Zr2 Zr1 102.50(8)
O5 Zr2 Zr1 32.61(7)
O1 Zr2 Zr1 33.96(6)
N4 Zr2 Zr1 116.53(8)
N3 Zr2 Zr1 173.31(7)
Cl3 Zr2 Zr1 99.36(3)
O2 Zr1 O5 88.58(10)
O2 Zr1 O1 103.11(10)
O5 Zr1 O1 66.35(9)
O2 Zr1 N2 79.10(11)
O5 Zr1 N2 155.02(11)
O1 Zr1 N2 137.49(11)
O2 Zr1 N1 81.37(10)
O5 Zr1 N1 130.36(10)
O1 Zr1 N1 68.97(10)
N2 Zr1 N1 69.49(11)
O2 Zr1 Cl1 158.12(8)
O5 Zr1 Cl1 113.26(7)
O1 Zr1 Cl1 85.52(7)
N2 Zr1 Cl1 81.04(8)
N1 Zr1 Cl1 83.16(8)
O2 Zr1 Cl2 98.12(8)
O5 Zr1 Cl2 76.83(7)
O1 Zr1 Cl2 136.50(7)
N2 Zr1 Cl2 83.45(9)
N1 Zr1 Cl2 152.60(8)
Cl1 Zr1 Cl2 88.61(4)
O2 Zr1 Zr2 92.00(8)
O5 Zr1 Zr2 32.18(6)
O1 Zr1 Zr2 34.77(7)
N2 Zr1 Zr2 166.55(8)
N1 Zr1 Zr2 99.40(8)
Cl1 Zr1 Zr2 105.76(3)
Cl2 Zr1 Zr2 107.99(3)
C33 O3 Zr2 122.9(2)
Zr2 O5 Zr1 115.20(11)
C1 O1 Zr1 120.2(2)
C1 O1 Zr2 128.5(2)
Zr1 O1 Zr2 111.27(10)
C39 N4 C35 117.2(3)
C39 N4 Zr2 123.6(3)
C35 N4 Zr2 119.2(3)
C46 O4 Zr2 136.3(2)
C28 N3 C34 111.6(3)
C28 N3 C40 107.0(3)
C34 N3 C40 110.7(3)
C28 N3 Zr2 106.8(2)
C34 N3 Zr2 110.7(2)
C40 N3 Zr2 110.0(2)
C29 C28 C33 121.6(4)
C29 C28 N3 124.3(4)
C33 C28 N3 114.1(4)
O4 C46 C41 117.5(3)
O4 C46 C45 122.5(3)
C41 C46 C45 120.0(3)
N4 C35 C36 122.3(4)
N4 C35 C34 117.1(3)
C36 C35 C34 120.3(4)
C1 C6 C5 120.8(4)
C1 C6 N1 115.2(3)
C5 C6 N1 123.8(4)
C37 C36 C35 118.7(4)
N3 C34 C35 111.9(3)
C6 N1 C7 111.1(3)
C6 N1 C13 105.4(3)
C7 N1 C13 110.7(3)
C6 N1 Zr1 108.3(2)
C7 N1 Zr1 112.0(2)
C13 N1 Zr1 109.1(2)
O3 C33 C32 123.4(4)
O3 C33 C28 118.7(4)
C32 C33 C28 117.9(4)
C19 O2 Zr1 137.6(2)
C15 C14 C19 120.2(4)
C15 C14 C13 120.8(3)
C19 C14 C13 118.8(3)
C1 C2 C3 119.5(4)
O2 C19 C18 123.1(4)
O2 C19 C14 116.5(3)
C18 C19 C14 120.4(4)
C3 C4 C5 120.2(4)
C12 N2 C8 117.2(4)
C12 N2 Zr1 124.1(3)
C8 N2 Zr1 118.4(3)
C43 C44 C45 124.5(4)
C6 C5 C4 119.1(4)
N1 C7 C8 112.5(3)
C42 C41 C46 120.5(4)
C42 C41 C40 121.5(3)
C46 C41 C40 117.5(3)
C44 C43 C42 116.9(4)
C44 C43 C51 122.8(4)
C42 C43 C51 120.4(4)
N4 C39 C38 123.1(4)
C44 C45 C46 116.4(3)
C44 C45 C47 121.9(3)
C46 C45 C47 121.6(3)
N2 C12 C11 123.0(4)
N3 C40 C41 116.8(3)
C4 C3 C2 120.1(4)
C41 C42 C43 121.5(4)
N1 C13 C14 115.7(3)
C2 C1 O1 123.0(4)
C2 C1 C6 120.2(4)
O1 C1 C6 116.8(3)
C49 C47 C50 109.3(3)
C49 C47 C48 106.8(3)
C50 C47 C48 107.3(3)
C49 C47 C45 109.5(3)
C50 C47 C45 111.5(3)
C48 C47 C45 112.2(3)
N2 C8 C9 122.7(4)
N2 C8 C7 117.4(4)
C9 C8 C7 119.8(4)
C14 C15 C16 121.4(4)
C10 C9 C8 118.8(4)
C36 C37 C38 119.8(4)
C31 C32 C33 120.5(5)
C37 C38 C39 118.7(4)
C30 C31 C32 121.2(4)
C11 C10 C9 118.0(4)
C28 C29 C30 119.2(4)
C17 C16 C15 117.1(4)
C17 C16 C20 123.0(4)
C15 C16 C20 119.9(4)
C27 C24 C25 109.7(4)
C27 C24 C26 107.5(3)
C25 C24 C26 107.1(4)
C27 C24 C18 110.8(3)
C25 C24 C18 109.2(3)
C26 C24 C18 112.5(3)
C19 C18 C17 116.5(4)
C19 C18 C24 122.3(3)
C17 C18 C24 121.1(4)
C21 C20 C23 107.3(3)
C21 C20 C16 110.6(3)
C23 C20 C16 112.4(3)
C21 C20 C22 108.8(4)
C23 C20 C22 109.2(4)
C16 C20 C22 108.5(4)
C16 C17 C18 124.1(4)
C53 C51 C54 109.4(5)
C53 C51 C43 111.6(4)
C54 C51 C43 112.9(4)
C53 C51 C52 107.6(4)
C54 C51 C52 106.8(5)
C43 C51 C52 108.2(4)
C31 C30 C29 119.6(4)
C12 C11 C10 120.3(5)
O6 C56 C55 121.2(6)
O6 C56 C57 118.4(6)
C55 C56 C57 119.6(5)
O7 C59 C58 120.0(6)
O7 C59 C60 120.9(6)
C58 C59 C60 119.1(6)
O8 C62 C61 120.0(7)
O8 C62 C63 117.5(7)
C61 C62 C63 122.2(7)

loop_
_geom_bond_atom_site_label_1
_geom_bond_atom_site_label_2
_geom_bond_distance
Zr2 O4 2.004(3)
Zr2 O3 2.023(2)
Zr2 O5 2.133(2)
Zr2 O1 2.218(3)
Zr2 N4 2.375(3)
Zr2 N3 2.441(3)
Zr2 Cl3 2.5086(11)
Zr2 Zr1 3.6238(6)
Zr1 O2 1.996(3)
Zr1 O5 2.159(3)
Zr1 O1 2.172(3)
Zr1 N2 2.422(3)
Zr1 N1 2.444(3)
Zr1 Cl1 2.4527(11)
Zr1 Cl2 2.5156(11)
O3 C33 1.343(5)
O1 C1 1.373(4)
N4 C39 1.336(4)
N4 C35 1.347(5)
O4 C46 1.350(4)
N3 C28 1.465(5)
N3 C34 1.486(5)
N3 C40 1.503(4)
C28 C29 1.375(6)
C28 C33 1.401(6)
C46 C41 1.399(5)
C46 C45 1.415(5)
C35 C36 1.386(5)
C35 C34 1.502(5)
C6 C1 1.377(5)
C6 C5 1.378(5)
C6 N1 1.468(5)
C36 C37 1.361(6)
N1 C7 1.484(5)
N1 C13 1.499(5)
C33 C32 1.395(5)
O2 C19 1.370(4)
C14 C15 1.381(5)
C14 C19 1.404(5)
C14 C13 1.508(5)
C2 C1 1.370(5)
C2 C3 1.393(5)
C19 C18 1.402(5)
C4 C3 1.379(6)
C4 C5 1.387(5)
N2 C12 1.336(5)
N2 C8 1.344(5)
C44 C43 1.376(5)
C44 C45 1.396(5)
C49 C47 1.515(5)
C7 C8 1.493(5)
C41 C42 1.368(5)
C41 C40 1.508(5)
C43 C42 1.401(5)
C43 C51 1.531(5)
C39 C38 1.373(5)
C45 C47 1.537(5)
C12 C11 1.362(6)
C47 C50 1.520(5)
C47 C48 1.528(5)
C8 C9 1.396(6)
C15 C16 1.393(5)
C9 C10 1.376(6)
C37 C38 1.363(6)
C32 C31 1.375(6)
C31 C30 1.368(6)
C10 C11 1.375(6)
C29 C30 1.401(6)
C16 C17 1.385(5)
C16 C20 1.530(5)
C24 C27 1.529(6)
C24 C25 1.529(6)
C24 C26 1.547(5)
C24 C18 1.548(5)
C18 C17 1.410(5)
C21 C20 1.509(6)
C20 C23 1.522(5)
C20 C22 1.545(6)
C51 C53 1.487(6)
C51 C54 1.517(6)
C51 C52 1.545(7)
C56 O6 1.220(6)
C56 C55 1.476(7)
C56 C57 1.477(7)
O7 C59 1.202(6)
C59 C58 1.459(8)
C59 C60 1.508(7)
O8 C62 1.222(7)
C62 C61 1.408(8)
C62 C63 1.454(9)
